data_2206543
loop_
_publ_author_name
'Goforth, Andrea M.'
'Hipp, Rachael E.'
'Smith, Mark D.'
'Peterson Jr, LeRoy'
'zur Loye, Hans-Conrad'

_publ_section_title
;
 Tris(ethylenediamine)cobalt(III) nonaiododibismuthate
;
_journal_coeditor_code SJ6094
_journal_issue 8
_journal_name_full 'Acta Crystallographica Section E'
_journal_page_first m1531
_journal_page_last m1533
_journal_paper_doi 10.1107/S1600536805021501
_journal_volume 61
_journal_year 2005
_chemical_formula_iupac '[Co (C2 H8 N2)3] [Bi2 I9]'
_chemical_formula_moiety 'C6 H24 Co N6 3+ , Bi2 I9 3-'
_chemical_formula_sum 'C6 H24 Bi2 Co I9 N6'
_chemical_formula_weight 1799.30
_chemical_name_systematic
;
Tris(ethylenediamine)cobalt(III) nonaiododibismuthate
;
_space_group_IT_number 36
_symmetry_cell_setting orthorhombic
_symmetry_space_group_name_Hall 'C 2c -2'
_symmetry_space_group_name_H-M 'C m c 21'
_atom_sites_solution_hydrogens geom
_atom_sites_solution_primary direct
_atom_sites_solution_secondary difmap
_cell_angle_alpha 90.00
_cell_angle_beta 90.00
_cell_angle_gamma 90.00
_cell_formula_units_Z 4
_cell_length_a 12.5267(6)
_cell_length_b 17.2768(8)
_cell_length_c 13.8644(7)
_cell_measurement_reflns_used 8193
_cell_measurement_temperature 150.0(10)
_cell_measurement_theta_max 26.374
_cell_measurement_theta_min 2.358
_cell_volume 3000.6(3)
_computing_cell_refinement 'SAINT-Plus (Bruker, 2001)'
_computing_data_collection 'SMART (Bruker, 2001)'
_computing_data_reduction SAINT-Plus
_computing_molecular_graphics SHELXTL
_computing_publication_material SHELXTL
_computing_structure_refinement SHELXTL
_computing_structure_solution 'SHELXTL (Sheldrick, 2000)'
_diffrn_ambient_temperature 150.0(10)
_diffrn_measured_fraction_theta_full 1.000
_diffrn_measured_fraction_theta_max 1.000
_diffrn_measurement_device_type 'Bruker SMART APEX CCD area-detector'
_diffrn_measurement_method \w
_diffrn_radiation_monochromator graphite
_diffrn_radiation_source 'fine-focus sealed tube'
_diffrn_radiation_type Mo-K\a
_diffrn_radiation_wavelength 0.71073
_diffrn_reflns_av_R_equivalents 0.0402
_diffrn_reflns_av_sigmaI/netI 0.0364
_diffrn_reflns_limit_h_max 15
_diffrn_reflns_limit_h_min -15
_diffrn_reflns_limit_k_max 21
_diffrn_reflns_limit_k_min -18
_diffrn_reflns_limit_l_max 17
_diffrn_reflns_limit_l_min -17
_diffrn_reflns_number 12584
_diffrn_reflns_theta_full 26.39
_diffrn_reflns_theta_max 26.39
_diffrn_reflns_theta_min 2.01
_diffrn_standards_number 0
_exptl_absorpt_coefficient_mu 21.514
_exptl_absorpt_correction_T_max 0.423
_exptl_absorpt_correction_T_min 0.206
_exptl_absorpt_correction_type multi-scan
_exptl_absorpt_process_details '(SADABS; Bruker, 2001)'
_exptl_crystal_colour red
_exptl_crystal_density_diffrn 3.983
_exptl_crystal_density_method 'not measured'
_exptl_crystal_description plate
_exptl_crystal_F_000 3088
_exptl_crystal_size_max 0.14
_exptl_crystal_size_mid 0.08
_exptl_crystal_size_min 0.04
_refine_diff_density_max 1.764
_refine_diff_density_min -1.358
_refine_ls_abs_structure_details 'Flack (1983), with 1535 Friedel pairs'
_refine_ls_abs_structure_Flack -0.021(5)
_refine_ls_extinction_method none
_refine_ls_goodness_of_fit_ref 1.039
_refine_ls_hydrogen_treatment constr
_refine_ls_matrix_type full
_refine_ls_number_parameters 102
_refine_ls_number_reflns 3216
_refine_ls_number_restraints 2
_refine_ls_restrained_S_all 1.040
_refine_ls_R_factor_all 0.0315
_refine_ls_R_factor_gt 0.0304
_refine_ls_shift/su_max 0.000
_refine_ls_shift/su_mean 0.000
_refine_ls_structure_factor_coef Fsqd
_refine_ls_weighting_details 'calc w = 1/[\s^2^(Fo^2^)+(0.0365P)^2^+28.8217P] where P = (Fo^2^+2Fc^2^)/3'
_refine_ls_weighting_scheme calc
_refine_ls_wR_factor_gt 0.0703
_refine_ls_wR_factor_ref 0.0708
_reflns_number_gt 3129
_reflns_number_total 3216
_reflns_threshold_expression I>2\s(I)
_cod_data_source_file sj6094.cif
_cod_data_source_block I
_cod_depositor_comments
;
The following automatic conversions were performed:
'_symmetry_cell_setting' value 'Orthorhombic' changed to 'orthorhombic'
according to '/home/saulius/struct/CIF-dictionaries/cif_core.dic'
dictionary named 'cif_core.dic' version 2.4.1 from 2010-06-29.

Automatic conversion script
Id: cif_fix_enum 1527 2010-12-29 10:47:43Z saulius 

The following automatic conversions were performed:

'_symmetry_cell_setting' value 'Orthorhombic' changed to
'orthorhombic' according to
/home/saulius/struct/CIF-dictionaries/cif_core.dic dictionary named
'cif_core.dic' version 2.4.1 from 2010-06-29.

Automatic conversion script
Id: cif_fix_values 1715 2011-07-08 13:25:40Z adriana 
;
_cod_database_code 2206543

loop_
_symmetry_equiv_pos_as_xyz
'x, y, z'
'-x, -y, z+1/2'
'x, -y, z+1/2'
'-x, y, z'
'x+1/2, y+1/2, z'
'-x+1/2, -y+1/2, z+1/2'
'x+1/2, -y+1/2, z+1/2'
'-x+1/2, y+1/2, z'

loop_
_atom_site_label
_atom_site_fract_x
_atom_site_fract_y
_atom_site_fract_z
_atom_site_U_iso_or_equiv
_atom_site_adp_type
_atom_site_calc_flag
_atom_site_refinement_flags
_atom_site_occupancy
_atom_site_disorder_assembly
_atom_site_disorder_group
_atom_site_type_symbol
Bi1 0.0000 0.19851(3) 0.59612(4) 0.02207(12) Uani d S 1 . . Bi
Bi2 0.0000 0.42035(3) 0.73819(4) 0.02305(13) Uani d S 1 . . Bi
I1 0.17151(6) 0.13198(5) 0.48033(6) 0.03381(18) Uani d . 1 . . I
I2 0.0000 0.05438(6) 0.74560(7) 0.0281(2) Uani d S 1 . . I
I3 0.0000 0.35225(6) 0.49690(7) 0.0258(2) Uani d S 1 . . I
I4 0.17847(5) 0.27647(4) 0.73561(6) 0.03008(16) Uani d . 1 . . I
I5 0.0000 0.41606(6) 0.94793(7) 0.0289(2) Uani d S 1 . . I
I6 0.17192(6) 0.53053(5) 0.72342(6) 0.03892(19) Uani d . 1 . . I
Co1 0.0000 0.16198(12) 0.06611(13) 0.0204(4) Uani d S 1 . . Co
N1A 0.1245(12) 0.2170(9) 0.0189(11) 0.019(3) Uiso d PD 0.50 A 1 N
H1AA 0.1642 0.2341 0.0687 0.023 Uiso d PR 0.50 A 1 H
H1AB 0.1044 0.2580 -0.0169 0.023 Uiso d PR 0.50 A 1 H
N2A 0.0708(13) 0.0678(10) 0.0222(12) 0.024(4) Uiso d P 0.50 . 1 N
H2AA 0.0425 0.0518 -0.0340 0.029 Uiso d PR 0.50 . 1 H
H2AB 0.0627 0.0300 0.0662 0.029 Uiso d PR 0.50 . 1 H
C1A 0.1882(10) 0.1610(7) -0.0417(8) 0.036(3) Uiso d PD 0.50 A 1 C
H1A1 0.1556 0.1555 -0.1064 0.043 Uiso calc PR 0.50 A 1 H
H1A2 0.2624 0.1797 -0.0496 0.043 Uiso calc PR 0.50 A 1 H
C2A 0.1870(10) 0.0862(7) 0.0096(9) 0.036(3) Uiso d P 0.50 A 1 C
H2A1 0.2231 0.0906 0.0728 0.043 Uiso calc PR 0.50 A 1 H
H2A2 0.2230 0.0456 -0.0289 0.043 Uiso calc PR 0.50 A 1 H
N1B 0.0759(14) 0.1801(11) -0.0555(13) 0.027(4) Uiso d P 0.50 A 2 N
H1BA 0.0693 0.2300 -0.0729 0.032 Uiso d PR 0.50 A 2 H
H1BB 0.0479 0.1504 -0.1025 0.032 Uiso d PR 0.50 A 2 H
N2B 0.1311(13) 0.0987(10) 0.0994(13) 0.025(4) Uiso d P 0.50 A 2 N
H2BA 0.1122 0.0534 0.1263 0.030 Uiso d PR 0.50 A 2 H
H2BB 0.1728 0.1248 0.1411 0.030 Uiso d PR 0.50 A 2 H
C1B 0.1882(10) 0.1610(7) -0.0417(8) 0.036(3) Uiso d P 0.50 A 2 C
H1B1 0.2244 0.2012 -0.0027 0.043 Uiso calc PR 0.50 A 2 H
H1B2 0.2252 0.1562 -0.1045 0.043 Uiso calc PR 0.50 A 2 H
C2B 0.1870(10) 0.0862(7) 0.0096(9) 0.036(3) Uiso d P 0.50 A 2 C
H2B1 0.1498 0.0465 -0.0295 0.043 Uiso calc PR 0.50 A 2 H
H2B2 0.2608 0.0683 0.0221 0.043 Uiso calc PR 0.50 A 2 H
N3A 0.0666(13) 0.2576(10) 0.1162(12) 0.024(4) Uiso d P 0.50 . 3 N
H3AC 0.0626 0.2964 0.0731 0.028 Uiso d PR 0.50 . 3 H
H3AD 0.1354 0.2498 0.1319 0.028 Uiso d PR 0.50 . 3 H
N4A -0.0578(15) 0.1440(11) 0.1930(12) 0.028(4) Uiso d P 0.50 . 3 N
H4AC -0.0469 0.0947 0.2115 0.034 Uiso d PR 0.50 . 3 H
H4AD -0.1284 0.1536 0.1939 0.034 Uiso d PR 0.50 . 3 H
C3A 0.0000 0.2772(12) 0.2089(14) 0.045(4) Uiso d S 1 . 3 C
H3AA -0.0712 0.2926 0.1919 0.054 Uiso d PR 0.50 . 3 H
H3AB 0.0325 0.3174 0.2466 0.054 Uiso d PR 0.50 . 3 H
C4A 0.0000 0.2012(12) 0.2625(14) 0.043(4) Uiso d S 1 . 3 C
H4AA 0.0716 0.1836 0.2742 0.052 Uiso d PR 0.50 . 3 H
H4AB -0.0367 0.2058 0.3230 0.052 Uiso d PR 0.50 . 3 H

loop_
_atom_site_aniso_label
_atom_site_aniso_U_11
_atom_site_aniso_U_22
_atom_site_aniso_U_33
_atom_site_aniso_U_12
_atom_site_aniso_U_13
_atom_site_aniso_U_23
Bi1 0.0218(2) 0.0233(3) 0.0211(2) 0.000 0.000 -0.0004(2)
Bi2 0.0199(2) 0.0283(3) 0.0210(3) 0.000 0.000 -0.0009(2)
I1 0.0349(4) 0.0352(4) 0.0314(4) 0.0114(3) 0.0086(3) 0.0022(3)
I2 0.0340(5) 0.0240(5) 0.0263(5) 0.000 0.000 -0.0015(4)
I3 0.0269(4) 0.0245(5) 0.0259(5) 0.000 0.000 0.0043(4)
I4 0.0234(3) 0.0369(4) 0.0300(3) 0.0002(3) -0.0034(3) -0.0019(3)
I5 0.0377(5) 0.0269(5) 0.0220(5) 0.000 0.000 0.0012(4)
I6 0.0320(3) 0.0409(4) 0.0438(4) -0.0113(3) 0.0064(3) 0.0010(4)
Co1 0.0235(9) 0.0189(10) 0.0187(9) 0.000 0.000 0.0056(7)

loop_
_atom_type_symbol
_atom_type_description
_atom_type_scat_dispersion_real
_atom_type_scat_dispersion_imag
_atom_type_scat_source
C C 0.0033 0.0016 'International Tables Vol C Tables 4.2.6.8 and 6.1.1.4'
H H 0.0000 0.0000 'International Tables Vol C Tables 4.2.6.8 and 6.1.1.4'
N N 0.0061 0.0033 'International Tables Vol C Tables 4.2.6.8 and 6.1.1.4'
Co Co 0.3494 0.9721 'International Tables Vol C Tables 4.2.6.8 and 6.1.1.4'
I I -0.4742 1.8119 'International Tables Vol C Tables 4.2.6.8 and 6.1.1.4'
Bi Bi -4.1077 10.2566 'International Tables Vol C Tables 4.2.6.8 and 6.1.1.4'

loop_
_geom_angle_atom_site_label_1
_geom_angle_atom_site_label_2
_geom_angle_atom_site_label_3
_geom_angle_site_symmetry_1
_geom_angle_site_symmetry_3
_geom_angle
_geom_angle_publ_flag
I1 Bi1 I1 . 4 94.83(4) yes
I1 Bi1 I3 . . 95.56(2) yes
I1 Bi1 I3 4 . 95.56(2) ?
I1 Bi1 I2 . . 92.82(2) yes
I1 Bi1 I2 4 . 92.82(2) ?
I3 Bi1 I2 . . 167.61(3) yes
I1 Bi1 I4 . . 89.09(2) yes
I1 Bi1 I4 4 . 176.04(2) yes
I3 Bi1 I4 . . 84.58(2) yes
I2 Bi1 I4 . . 86.44(2) yes
I1 Bi1 I4 . 4 176.04(2) ?
I1 Bi1 I4 4 4 89.09(2) ?
I3 Bi1 I4 . 4 84.58(2) ?
I2 Bi1 I4 . 4 86.43(2) ?
I4 Bi1 I4 . 4 86.98(3) yes
I6 Bi2 I6 . 4 96.73(4) yes
I6 Bi2 I5 . . 95.04(3) yes
I6 Bi2 I5 4 . 95.04(3) ?
I6 Bi2 I4 . . 89.46(2) yes
I6 Bi2 I4 4 . 171.94(3) yes
I5 Bi2 I4 . . 89.53(2) yes
I6 Bi2 I4 . 4 171.94(3) ?
I6 Bi2 I4 4 4 89.46(2) ?
I5 Bi2 I4 . 4 89.52(2) ?
I4 Bi2 I4 . 4 83.93(3) yes
I6 Bi2 I3 . . 98.75(2) yes
I6 Bi2 I3 4 . 98.75(2) ?
I5 Bi2 I3 . . 159.16(3) yes
I4 Bi2 I3 . . 75.12(2) yes
I4 Bi2 I3 4 . 75.12(2) ?
Bi1 I3 Bi2 . . 82.00(3) ?
Bi1 I4 Bi2 . . 81.631(19) ?
N4A Co1 N4A 4 . 44.1(11) ?
N4A Co1 N1A 4 . 94.9(7) ?
N4A Co1 N1A . . 133.5(7) ?
N4A Co1 N1A 4 4 133.5(7) ?
N4A Co1 N1A . 4 94.9(7) ?
N1A Co1 N1A . 4 107.0(9) ?
N4A Co1 N2A 4 4 108.7(8) ?
N4A Co1 N2A . 4 88.8(7) ?
N1A Co1 N2A . 4 132.0(7) ?
N1A Co1 N2A 4 4 86.4(7) ?
N4A Co1 N2A 4 . 88.8(7) ?
N4A Co1 N2A . . 108.7(8) ?
N1A Co1 N2A . . 86.4(7) ?
N1A Co1 N2A 4 . 132.0(7) ?
N2A Co1 N2A 4 . 54.1(10) ?
N4A Co1 N1B 4 . 128.9(7) ?
N4A Co1 N1B . . 173.1(8) ?
N1A Co1 N1B . . 40.7(7) ?
N1A Co1 N1B 4 . 91.2(7) ?
N2A Co1 N1B 4 . 94.9(7) ?
N2A Co1 N1B . . 69.2(7) ?
N4A Co1 N1B 4 4 173.1(8) ?
N4A Co1 N1B . 4 128.9(7) ?
N1A Co1 N1B . 4 91.2(7) ?
N1A Co1 N1B 4 4 40.7(7) ?
N2A Co1 N1B 4 4 69.2(7) ?
N2A Co1 N1B . 4 94.9(8) ?
N1B Co1 N1B . 4 58.0(10) ?
N4A Co1 N3A 4 4 88.4(8) ?
N4A Co1 N3A . 4 69.8(8) ?
N1A Co1 N3A . 4 92.7(6) ?
N1A Co1 N3A 4 4 50.9(6) ?
N2A Co1 N3A 4 4 128.0(7) ?
N2A Co1 N3A . 4 177.1(7) ?
N1B Co1 N3A . 4 111.9(8) ?
N1B Co1 N3A 4 4 88.0(7) ?
N4A Co1 N3A 4 . 69.8(8) ?
N4A Co1 N3A . . 88.4(8) ?
N1A Co1 N3A . . 50.9(6) ?
N1A Co1 N3A 4 . 92.7(6) ?
N2A Co1 N3A 4 . 177.1(7) ?
N2A Co1 N3A . . 128.0(7) ?
N1B Co1 N3A . . 88.0(7) ?
N1B Co1 N3A 4 . 111.9(8) ?
N3A Co1 N3A 4 . 49.9(10) ?
N4A Co1 N2B 4 . 53.2(7) ?
N4A Co1 N2B . . 90.6(8) ?
N1A Co1 N2B . . 71.9(7) ?
N1A Co1 N2B 4 . 173.1(7) ?
N2A Co1 N2B 4 . 89.4(7) ?
N2A Co1 N2B . . 41.6(7) ?
N1B Co1 N2B . . 83.6(7) ?
N1B Co1 N2B 4 . 132.5(7) ?
N3A Co1 N2B 4 . 135.4(7) ?
N3A Co1 N2B . . 91.6(7) ?
N4A Co1 N2B 4 4 90.6(8) ?
N4A Co1 N2B . 4 53.2(7) ?
N1A Co1 N2B . 4 173.1(7) ?
N1A Co1 N2B 4 4 71.9(7) ?
N2A Co1 N2B 4 4 41.6(7) ?
N2A Co1 N2B . 4 89.4(7) ?
N1B Co1 N2B . 4 132.5(7) ?
N1B Co1 N2B 4 4 83.6(7) ?
N3A Co1 N2B 4 4 91.6(7) ?
N3A Co1 N2B . 4 135.4(7) ?
N2B Co1 N2B . 4 108.3(10) ?
C1A N1A Co1 . . 107.4(10) ?
C1A N1A H1AA . . 110.2 ?
Co1 N1A H1AA . . 110.3 ?
C1A N1A H1AB . . 110.2 ?
Co1 N1A H1AB . . 110.3 ?
H1AA N1A H1AB . . 108.6 ?
C1A N1A H1BA . . 82.2 ?
Co1 N1A H1BA . . 89.4 ?
H1AA N1A H1BA . . 151.1 ?
C2A N2A N2A . 4 166.0(8) ?
C2A N2A Co1 . . 107.6(11) ?
N2A N2A Co1 4 . 62.9(5) ?
C2A N2A H2AA . . 110.2 ?
N2A N2A H2AA 4 . 66.8 ?
Co1 N2A H2AA . . 110.4 ?
C2A N2A H2AB . . 110.0 ?
N2A N2A H2AB 4 . 83.6 ?
Co1 N2A H2AB . . 110.1 ?
H2AA N2A H2AB . . 108.6 ?
C2A C1A N1A . . 106.7(11) ?
C2A C1A H1A1 . . 110.4 ?
N1A C1A H1A1 . . 110.4 ?
C2A C1A H1A2 . . 110.4 ?
N1A C1A H1A2 . . 110.4 ?
H1A1 C1A H1A2 . . 108.6 ?
C1A C2A N2A . . 104.6(12) ?
C1A C2A H2A1 . . 110.8 ?
N2A C2A H2A1 . . 110.8 ?
C1A C2A H2A2 . . 110.8 ?
N2A C2A H2A2 . . 110.8 ?
H2A1 C2A H2A2 . . 108.9 ?
Co1 N1B H1AB . . 87.2 ?
Co1 N1B H1BA . . 109.8 ?
Co1 N1B H1BB . . 110.0 ?
H1AB N1B H1BB . . 150.1 ?
H1BA N1B H1BB . . 108.4 ?
Co1 N2B H2BA . . 110.6 ?
Co1 N2B H2BB . . 110.3 ?
H2BA N2B H2BB . . 108.7 ?
C3A N3A N3A . 4 57.9(7) ?
C3A N3A Co1 . . 104.1(11) ?
N3A N3A Co1 4 . 65.1(5) ?
C3A N3A H1AA . . 152.0 ?
N3A N3A H1AA 4 . 147.7 ?
Co1 N3A H1AA . . 87.8 ?
C3A N3A H3AC . . 110.7 ?
N3A N3A H3AC 4 . 86.8 ?
Co1 N3A H3AC . . 111.5 ?
H1AA N3A H3AC . . 87.3 ?
C3A N3A H3AD . . 110.1 ?
N3A N3A H3AD 4 . 163.5 ?
Co1 N3A H3AD . . 111.3 ?
H3AC N3A H3AD . . 109.0 ?
N4A N4A C4A 4 . 62.3(8) ?
N4A N4A Co1 4 . 67.9(5) ?
C4A N4A Co1 . . 106.7(12) ?
N4A N4A H4AC 4 . 81.3 ?
C4A N4A H4AC . . 110.7 ?
Co1 N4A H4AC . . 110.9 ?
N4A N4A H4AD 4 . 169.4 ?
C4A N4A H4AD . . 109.4 ?
Co1 N4A H4AD . . 110.6 ?
H4AC N4A H4AD . . 108.6 ?
C4A C3A N3A . . 102.4(14) ?
C4A C3A N3A . 4 102.4(14) ?
N3A C3A N3A . 4 64.2(14) ?
C4A C3A H3AA . . 111.2 ?
N3A C3A H3AA . . 110.7 ?
N3A C3A H3AA 4 . 50.6 ?
C4A C3A H3AB . . 111.2 ?
N3A C3A H3AB . . 112.1 ?
N3A C3A H3AB 4 . 145.9 ?
H3AA C3A H3AB . . 109.1 ?
C3A C4A N4A . 4 104.3(14) ?
C3A C4A N4A . . 104.3(14) ?
N4A C4A N4A 4 . 55.4(15) ?
C3A C4A H4AA . . 111.0 ?
N4A C4A H4AA 4 . 58.1 ?
N4A C4A H4AA . . 109.8 ?
C3A C4A H4AB . . 111.0 ?
N4A C4A H4AB 4 . 144.6 ?
N4A C4A H4AB . . 111.7 ?
H4AA C4A H4AB . . 109.0 ?

loop_
_geom_bond_atom_site_label_1
_geom_bond_atom_site_label_2
_geom_bond_site_symmetry_2
_geom_bond_distance
_geom_bond_publ_flag
Bi1 I1 . 2.9179(8) yes
Bi1 I1 4 2.9179(8) ?
Bi1 I3 . 2.9912(11) yes
Bi1 I2 . 3.2398(12) yes
Bi1 I4 . 3.2486(8) yes
Bi1 I4 4 3.2486(8) ?
Bi2 I6 . 2.8815(8) yes
Bi2 I6 4 2.8815(8) ?
Bi2 I5 . 2.9088(10) yes
Bi2 I4 . 3.3435(8) yes
Bi2 I4 4 3.3435(8) ?
Bi2 I3 . 3.5462(11) yes
Co1 N4A 4 1.928(17) ?
Co1 N4A . 1.928(17) yes
Co1 N1A . 1.940(16) yes
Co1 N1A 4 1.940(16) ?
Co1 N2A 4 1.950(18) ?
Co1 N2A . 1.950(18) yes
Co1 N1B . 1.961(17) yes
Co1 N1B 4 1.961(17) ?
Co1 N3A 4 1.976(17) ?
Co1 N3A . 1.976(17) yes
Co1 N2B . 2.026(17) yes
Co1 N2B 4 2.026(17) ?
N1A C1A . 1.510(14) ?
N1A H1AA . 0.9001 ?
N1A H1AB . 0.9001 ?
N2A C2A . 1.50(2) ?
N2A N2A 4 1.77(3) ?
N2A H2AA . 0.8999 ?
N2A H2AB . 0.9001 ?
C1A C2A . 1.475(17) ?
C1A H1A1 . 0.9900 ?
C1A H1A2 . 0.9900 ?
C2A H2A1 . 0.9900 ?
C2A H2A2 . 0.9900 ?
N1B H1BA . 0.8999 ?
N1B H1BB . 0.9000 ?
N2B H2BA . 0.9000 ?
N2B H2BB . 0.9000 ?
N3A C3A . 1.57(2) ?
N3A N3A 4 1.67(3) ?
N3A H3AC . 0.9000 ?
N3A H3AD . 0.9000 ?
N4A N4A 4 1.45(4) ?
N4A C4A . 1.56(2) ?
N4A H4AC . 0.9000 ?
N4A H4AD . 0.9000 ?
C3A C4A . 1.51(3) ?
C3A N3A 4 1.57(2) ?
C3A H3AA . 0.9599 ?
C3A H3AB . 0.9601 ?
C4A N4A 4 1.56(2) ?
C4A H4AA . 0.9600 ?
C4A H4AB . 0.9601 ?

loop_
_geom_torsion_atom_site_label_1
_geom_torsion_atom_site_label_2
_geom_torsion_atom_site_label_3
_geom_torsion_atom_site_label_4
_geom_torsion_site_symmetry_1
_geom_torsion_site_symmetry_4
_geom_torsion
I1 Bi1 I3 Bi2 . . -132.288(18)
I1 Bi1 I3 Bi2 4 . 132.288(18)
I2 Bi1 I3 Bi2 . . 0.0
I4 Bi1 I3 Bi2 . . -43.733(15)
I4 Bi1 I3 Bi2 4 . 43.733(15)
I6 Bi2 I3 Bi1 . . 130.87(2)
I6 Bi2 I3 Bi1 4 . -130.87(2)
I5 Bi2 I3 Bi1 . . 0.0
I4 Bi2 I3 Bi1 . . 43.778(14)
I4 Bi2 I3 Bi1 4 . -43.777(14)
I1 Bi1 I4 Bi2 . . 142.88(2)
I3 Bi1 I4 Bi2 . . 47.21(2)
I2 Bi1 I4 Bi2 . . -124.24(2)
I4 Bi1 I4 Bi2 4 . -37.63(3)
I6 Bi2 I4 Bi1 . . -138.82(3)
I5 Bi2 I4 Bi1 . . 126.13(2)
I4 Bi2 I4 Bi1 4 . 36.56(3)
I3 Bi2 I4 Bi1 . . -39.616(17)
N4A Co1 N1A C1A 4 . 101.0(11)
N4A Co1 N1A C1A . . 125.1(11)
N1A Co1 N1A C1A 4 . -120.5(8)
N2A Co1 N1A C1A 4 . -19.7(15)
N2A Co1 N1A C1A . . 12.5(10)
N1B Co1 N1A C1A . . -49.2(11)
N1B Co1 N1A C1A 4 . -82.3(11)
N3A Co1 N1A C1A 4 . -170.4(10)
N3A Co1 N1A C1A . . 160.0(14)
N2B Co1 N1A C1A . . 52.3(10)
N4A Co1 N2A C2A 4 . -76.8(12)
N4A Co1 N2A C2A . . -116.9(11)
N1A Co1 N2A C2A . . 18.1(11)
N1A Co1 N2A C2A 4 . 127.9(11)
N2A Co1 N2A C2A 4 . 168.9(8)
N1B Co1 N2A C2A . . 56.1(11)
N1B Co1 N2A C2A 4 . 109.1(11)
N3A Co1 N2A C2A . . -13.7(15)
N2B Co1 N2A C2A . . -48.4(11)
N2B Co1 N2A C2A 4 . -167.4(11)
N4A Co1 N2A N2A 4 4 114.3(6)
N4A Co1 N2A N2A . 4 74.2(6)
N1A Co1 N2A N2A . 4 -150.8(5)
N1A Co1 N2A N2A 4 4 -41.0(7)
N1B Co1 N2A N2A . 4 -112.8(6)
N1B Co1 N2A N2A 4 4 -59.8(6)
N3A Co1 N2A N2A . 4 177.4(9)
N2B Co1 N2A N2A . 4 142.7(8)
N2B Co1 N2A N2A 4 4 23.7(6)
Co1 N1A C1A C2A . . -41.4(12)
N1A C1A C2A N2A . . 56.3(14)
Co1 N2A C2A C1A . . -45.1(13)
N4A Co1 N3A C3A 4 . -61.9(11)
N4A Co1 N3A C3A . . -20.9(11)
N1A Co1 N3A C3A . . -176.4(14)
N1A Co1 N3A C3A 4 . 73.9(11)
N2A Co1 N3A C3A . . -133.6(11)
N1B Co1 N3A C3A . . 165.0(11)
N1B Co1 N3A C3A 4 . 110.9(11)
N3A Co1 N3A C3A 4 . 43.8(11)
N2B Co1 N3A C3A . . -111.4(11)
N2B Co1 N3A C3A 4 . 7.1(16)
N4A Co1 N3A N3A 4 4 -105.7(6)
N4A Co1 N3A N3A . 4 -64.7(6)
N1A Co1 N3A N3A . 4 139.8(7)
N1A Co1 N3A N3A 4 4 30.1(5)
N2A Co1 N3A N3A . 4 -177.4(9)
N1B Co1 N3A N3A . 4 121.2(6)
N1B Co1 N3A N3A 4 4 67.1(6)
N2B Co1 N3A N3A . 4 -155.2(6)
N2B Co1 N3A N3A 4 4 -36.7(8)
N1A Co1 N4A N4A . 4 -35.8(7)
N1A Co1 N4A N4A 4 4 -154.8(5)
N2A Co1 N4A N4A 4 4 118.9(5)
N2A Co1 N4A N4A . 4 67.6(6)
N1B Co1 N4A N4A 4 4 -179.4(10)
N3A Co1 N4A N4A 4 4 -109.6(6)
N3A Co1 N4A N4A . 4 -62.2(5)
N2B Co1 N4A N4A . 4 29.4(5)
N2B Co1 N4A N4A 4 4 142.1(7)
N4A Co1 N4A C4A 4 . 49.8(12)
N1A Co1 N4A C4A . . 14.0(17)
N1A Co1 N4A C4A 4 . -105.0(11)
N2A Co1 N4A C4A 4 . 168.7(12)
N2A Co1 N4A C4A . . 117.4(11)
N1B Co1 N4A C4A 4 . -129.6(11)
N3A Co1 N4A C4A 4 . -59.8(11)
N3A Co1 N4A C4A . . -12.4(12)
N2B Co1 N4A C4A . . 79.2(12)
N2B Co1 N4A C4A 4 . -168.1(16)
N3A N3A C3A C4A 4 . 97.9(10)
Co1 N3A C3A C4A . . 50.1(10)
Co1 N3A C3A N3A . 4 -47.8(11)
N3A C3A C4A N4A . 4 -4.3(12)
N3A C3A C4A N4A 4 4 61.6(11)
N3A C3A C4A N4A . . -61.6(11)
N3A C3A C4A N4A 4 . 4.3(12)
N4A N4A C4A C3A 4 . 97.7(9)
Co1 N4A C4A C3A . . 44.6(11)
Co1 N4A C4A N4A . 4 -53.1(12)
